data_4087860
loop_
_publ_author_name
'Hueber, Damien'
'Hoffmann, Marie'
'de Fr\'emont, Pierre'
'Pale, Patrick'
'Blanc, Aur\'elien'

_publ_section_title
;
 Polyoxometalate-Gold(I)/H+ Complexes: Air-Stable, Efficient, Polyvalent,
 and Bifunctional Catalysts
;
_journal_issue 20
_journal_name_full Organometallics
_journal_page_first 5065
_journal_paper_doi 10.1021/acs.organomet.5b00656
_journal_volume 34
_journal_year 2015
_chemical_formula_moiety 'O40 Si W12, 4(C5 H12 Au N P), 4(C2 H3 N)'
_chemical_formula_sum 'C28 H60 Au4 N8 O40 P4 Si W12'
_chemical_formula_weight 4294.87
_chemical_name_common '[(PMe)3Au(MeCN)]4-(POM)2'
_space_group_crystal_system monoclinic
_space_group_IT_number 13
_space_group_name_Hall '-P 2yc'
_space_group_name_H-M_alt 'P 1 2/c 1'
_symmetry_cell_setting monoclinic
_symmetry_Int_Tables_number 13
_symmetry_space_group_name_H-M 'P 1 2/c 1'
_atom_sites_solution_hydrogens geom
_audit_creation_method SHELXL-2014/6
_cell_angle_alpha 90
_cell_angle_beta 130.0020(10)
_cell_angle_gamma 90
_cell_formula_units_Z 2
_cell_length_a 16.1463(4)
_cell_length_b 12.7690(2)
_cell_length_c 23.6131(5)
_cell_measurement_reflns_used 24529
_cell_measurement_temperature 173(2)
_cell_measurement_theta_max 27.485
_cell_measurement_theta_min 0.998
_cell_volume 3729.27(15)
_computing_cell_refinement 'HKL Scalepack (Otwinowski & Minor 1997)'
_computing_data_collection 'Collect (Bruker AXS BV, 1997-2004)'
_computing_data_reduction 'HKL Denzo and Scalepack (Otwinowski & Minor 1997)'
_computing_molecular_graphics 'Ortep-3 for Windows (Farrugia, 1997)'
_computing_publication_material 'WinGX publication routines (Farrugia, 1999)'
_computing_structure_refinement 'SHELXL-2014/6 (Sheldrick, 2014)'
_computing_structure_solution 'Sir 97'
_diffrn_ambient_temperature 173(2)
_diffrn_detector_area_resol_mean 9
_diffrn_measured_fraction_theta_full 0.999
_diffrn_measured_fraction_theta_max 0.999
_diffrn_measurement_device_type KappaCCD
_diffrn_radiation_probe x-ray
_diffrn_radiation_type MoK\a
_diffrn_radiation_wavelength 0.71073
_diffrn_reflns_av_R_equivalents 0.1140
_diffrn_reflns_av_unetI/netI 0.0608
_diffrn_reflns_Laue_measured_fraction_full 0.999
_diffrn_reflns_Laue_measured_fraction_max 0.999
_diffrn_reflns_limit_h_max 19
_diffrn_reflns_limit_h_min -19
_diffrn_reflns_limit_k_max 15
_diffrn_reflns_limit_k_min -15
_diffrn_reflns_limit_l_max 29
_diffrn_reflns_limit_l_min -24
_diffrn_reflns_number 34092
_diffrn_reflns_point_group_measured_fraction_full 0.999
_diffrn_reflns_point_group_measured_fraction_max 0.999
_diffrn_reflns_theta_full 25.242
_diffrn_reflns_theta_max 25.998
_diffrn_reflns_theta_min 2.526
_diffrn_source 'fine-focus sealed tube'
_exptl_absorpt_coefficient_mu 26.438
_exptl_absorpt_correction_T_max 0.0229
_exptl_absorpt_correction_T_min 0.0031
_exptl_absorpt_correction_type multi-scan
_exptl_absorpt_process_details
;
[c.f. r.h. blessing, acta cryst. (1995), a51, 33-38]
;
_exptl_crystal_colour colorless
_exptl_crystal_density_diffrn 3.825
_exptl_crystal_description Plate
_exptl_crystal_F_000 3764
_exptl_crystal_recrystallization_method Acetonitrile
_exptl_crystal_size_max 0.20
_exptl_crystal_size_mid 0.08
_exptl_crystal_size_min 0.04
_refine_diff_density_max 1.491
_refine_diff_density_min -1.837
_refine_diff_density_rms 0.354
_refine_ls_extinction_method none
_refine_ls_goodness_of_fit_ref 1.143
_refine_ls_hydrogen_treatment constr
_refine_ls_matrix_type full
_refine_ls_number_parameters 440
_refine_ls_number_reflns 7336
_refine_ls_number_restraints 17
_refine_ls_restrained_S_all 1.142
_refine_ls_R_factor_all 0.0631
_refine_ls_R_factor_gt 0.0532
_refine_ls_shift/su_max 0.002
_refine_ls_shift/su_mean 0.000
_refine_ls_structure_factor_coef Fsqd
_refine_ls_weighting_details 'w=1/[\s^2^(Fo^2^)+(0.0671P)^2^+17.4215P] where P=(Fo^2^+2Fc^2^)/3'
_refine_ls_weighting_scheme calc
_refine_ls_wR_factor_gt 0.1346
_refine_ls_wR_factor_ref 0.1395
_reflns_Friedel_coverage 0.000
_reflns_number_gt 6304
_reflns_number_total 7336
_reflns_threshold_expression 'I > 2\s(I)'
_cod_data_source_file om5b00656_si_007.cif
_cod_data_source_block compound_5a
_cod_original_cell_volume 3729.27(14)
_cod_original_sg_symbol_H-M 'P 2/c'
_cod_database_code 4087860
_shelx_space_group_comment
;
The symmetry employed for this shelxl refinement is uniquely defined
by the following loop, which should always be used as a source of
symmetry information in preference to the above space-group names.
They are only intended as comments.
;
_shelxl_version_number 2014/6

loop_
_space_group_symop_operation_xyz
'x, y, z'
'-x, y, -z+1/2'
'-x, -y, -z'
'x, -y, z-1/2'

loop_
_atom_site_label
_atom_site_type_symbol
_atom_site_fract_x
_atom_site_fract_y
_atom_site_fract_z
_atom_site_U_iso_or_equiv
_atom_site_adp_type
_atom_site_occupancy
_atom_site_site_symmetry_order
_atom_site_calc_flag
_atom_site_refinement_flags_posn
_atom_site_refinement_flags_adp
_atom_site_refinement_flags_occupancy
_atom_site_disorder_assembly
_atom_site_disorder_group
Au1 Au 0.09243(6) 0.49575(5) 0.23519(3) 0.06179(19) Uani 1 1 d . . . . .
Au2 Au 0.07121(5) 0.00356(5) 0.22808(3) 0.05266(17) Uani 1 1 d . . . . .
P1 P -0.0109(4) 0.6049(4) 0.1400(3) 0.0633(11) Uani 1 1 d D . . . .
P2 P -0.0274(3) 0.1120(3) 0.1313(2) 0.0525(9) Uani 1 1 d . . . . .
N1 N 0.2061(12) 0.4102(12) 0.3271(7) 0.071(4) Uani 1 1 d . . . . .
N2 N 0.1863(11) -0.0839(11) 0.3225(7) 0.059(3) Uani 1 1 d . . . . .
C11 C 0.334(3) 0.6577(19) 0.1306(18) 0.140(13) Uani 1 1 d D . . . .
H11A H 0.3291 0.7272 0.1437 0.210 Uiso 1 1 calc R U . . .
H11B H 0.4047 0.6478 0.1453 0.210 Uiso 1 1 calc R U . . .
H11C H 0.3232 0.6075 0.1554 0.210 Uiso 1 1 calc R U . . .
C1A C -0.1434(18) 0.622(3) 0.1084(18) 0.095(6) Uani 0.73(2) 1 d D . P A 1
H1A1 H -0.1415 0.6225 0.1498 0.143 Uiso 0.73(2) 1 calc R U P A 1
H1A2 H -0.1720 0.6876 0.0824 0.143 Uiso 0.73(2) 1 calc R U P A 1
H1A3 H -0.1886 0.5659 0.0756 0.143 Uiso 0.73(2) 1 calc R U P A 1
C2A C 0.043(2) 0.7345(16) 0.1690(15) 0.095(6) Uani 0.73(2) 1 d D . P A 1
H2A1 H 0.0430 0.7561 0.2080 0.143 Uiso 0.73(2) 1 calc R U P A 1
H2A2 H 0.1156 0.7354 0.1866 0.143 Uiso 0.73(2) 1 calc R U P A 1
H2A3 H -0.0008 0.7818 0.1280 0.143 Uiso 0.73(2) 1 calc R U P A 1
C3A C 0.005(3) 0.602(3) 0.0727(15) 0.095(6) Uani 0.73(2) 1 d D . P A 1
H3A1 H 0.0803 0.5921 0.0966 0.143 Uiso 0.73(2) 1 calc R U P A 1
H3A2 H -0.0361 0.5450 0.0390 0.143 Uiso 0.73(2) 1 calc R U P A 1
H3A3 H -0.0196 0.6667 0.0458 0.143 Uiso 0.73(2) 1 calc R U P A 1
C1B C -0.147(3) 0.560(7) 0.072(4) 0.095(6) Uani 0.27(2) 1 d D . P A 2
H1B1 H -0.1834 0.5633 0.0912 0.143 Uiso 0.27(2) 1 calc R U P A 2
H1B2 H -0.1832 0.6045 0.0287 0.143 Uiso 0.27(2) 1 calc R U P A 2
H1B3 H -0.1462 0.4896 0.0582 0.143 Uiso 0.27(2) 1 calc R U P A 2
C2B C -0.062(7) 0.715(4) 0.155(4) 0.095(6) Uani 0.27(2) 1 d D . P A 2
H2B1 H -0.0362 0.7138 0.2045 0.143 Uiso 0.27(2) 1 calc R U P A 2
H2B2 H -0.0377 0.7784 0.1474 0.143 Uiso 0.27(2) 1 calc R U P A 2
H2B3 H -0.1395 0.7134 0.1206 0.143 Uiso 0.27(2) 1 calc R U P A 2
C3B C -0.033(8) 0.570(8) 0.058(3) 0.095(6) Uani 0.27(2) 1 d D . P A 2
H3B1 H 0.0046 0.5062 0.0665 0.143 Uiso 0.27(2) 1 calc R U P A 2
H3B2 H -0.1093 0.5598 0.0186 0.143 Uiso 0.27(2) 1 calc R U P A 2
H3B3 H -0.0074 0.6249 0.0454 0.143 Uiso 0.27(2) 1 calc R U P A 2
C4 C 0.2800(15) 0.3831(13) 0.3842(10) 0.061(4) Uani 1 1 d . . . . .
C5 C 0.3772(14) 0.3505(13) 0.4570(9) 0.066(5) Uani 1 1 d . . . . .
H5A H 0.3652 0.2834 0.4690 0.098 Uiso 1 1 calc R U . . .
H5B H 0.3941 0.4010 0.4933 0.098 Uiso 1 1 calc R U . . .
H5C H 0.4364 0.3457 0.4568 0.098 Uiso 1 1 calc R U . . .
C6 C -0.0067(14) 0.0953(15) 0.0664(10) 0.068(4) Uani 1 1 d . . . . .
H6A H 0.0694 0.0953 0.0919 0.102 Uiso 1 1 calc R U . . .
H6B H -0.0376 0.0300 0.0409 0.102 Uiso 1 1 calc R U . . .
H6C H -0.0407 0.1517 0.0313 0.102 Uiso 1 1 calc R U . . .
C7 C 0.0146(14) 0.2470(13) 0.1619(10) 0.064(4) Uani 1 1 d . . . . .
H7A H 0.0063 0.2638 0.1977 0.096 Uiso 1 1 calc R U . . .
H7B H 0.0890 0.2551 0.1839 0.096 Uiso 1 1 calc R U . . .
H7C H -0.0294 0.2932 0.1203 0.096 Uiso 1 1 calc R U . . .
C8 C -0.1727(10) 0.1110(13) 0.0781(8) 0.052(3) Uani 1 1 d . . . . .
H8A H -0.1883 0.1198 0.1108 0.079 Uiso 1 1 calc R U . . .
H8B H -0.2049 0.1672 0.0429 0.079 Uiso 1 1 calc R U . . .
H8C H -0.2017 0.0454 0.0525 0.079 Uiso 1 1 calc R U . . .
C9 C 0.2674(14) -0.1043(13) 0.3768(10) 0.057(4) Uani 1 1 d . . . . .
C10 C 0.3707(15) -0.1344(16) 0.4455(9) 0.077(6) Uani 1 1 d . . . . .
H10A H 0.4192 -0.1525 0.4367 0.115 Uiso 1 1 calc R U . . .
H10B H 0.3613 -0.1937 0.4659 0.115 Uiso 1 1 calc R U . . .
H10C H 0.4002 -0.0770 0.4798 0.115 Uiso 1 1 calc R U . . .
N3 N 0.208(3) 0.638(3) 0.0014(18) 0.27(3) Uani 1 1 d D . . . .
C12 C 0.261(2) 0.6451(17) 0.0591(15) 0.095(8) Uani 1 1 d D . . . .
Si1 Si 0.5000 0.1432(3) 0.2500 0.0371(10) Uani 1 2 d S T P . .
W1 W 0.55263(5) 0.34167(4) 0.37388(3) 0.04557(16) Uani 1 1 d . . . . .
W2 W 0.34974(5) 0.13402(4) 0.31079(3) 0.04415(16) Uani 1 1 d . . . . .
W3 W 0.53328(4) -0.05457(4) 0.36771(3) 0.04437(16) Uani 1 1 d . . . . .
W4 W 0.30271(4) -0.05101(4) 0.19143(3) 0.04386(15) Uani 1 1 d . . . . .
W5 W 0.26160(5) 0.15254(4) 0.06415(3) 0.04579(16) Uani 1 1 d . . . . .
W6 W 0.29782(5) 0.33670(4) 0.17944(3) 0.04594(16) Uani 1 1 d . . . . .
O1 O 0.4298(7) 0.3744(7) 0.2754(5) 0.046(2) Uani 1 1 d . . . . .
O2 O 0.5464(9) 0.4355(7) 0.4227(6) 0.056(3) Uani 1 1 d . . . . .
O3 O 0.4618(8) 0.2325(7) 0.3662(5) 0.044(2) Uani 1 1 d . . . . .
O4 O 0.2767(8) 0.1605(7) 0.3393(6) 0.051(2) Uani 1 1 d . . . . .
O5 O 0.2589(8) 0.0260(7) 0.2369(5) 0.047(2) Uani 1 1 d . . . . .
O6 O 0.4396(8) 0.0247(7) 0.3772(5) 0.049(2) Uani 1 1 d . . . . .
O7 O 0.5780(9) -0.1491(8) 0.4336(6) 0.054(3) Uani 1 1 d . . . . .
O8 O 0.6389(7) 0.0536(6) 0.4231(5) 0.045(2) Uani 1 1 d . . . . .
O9 O 0.4421(7) 0.0694(7) 0.2723(5) 0.043(2) Uani 1 1 d . . . . .
O10 O 0.6758(8) 0.2614(7) 0.4533(5) 0.050(2) Uani 1 1 d . . . . .
O11 O 0.5898(7) 0.2156(7) 0.3192(5) 0.045(2) Uani 1 1 d . . . . .
O12 O 0.1472(8) 0.1271(8) -0.0257(5) 0.053(2) Uani 1 1 d . . . . .
O13 O 0.3926(7) -0.0884(7) 0.1672(5) 0.043(2) Uani 1 1 d . . . . .
O14 O 0.2480(7) 0.0565(6) 0.1193(5) 0.0409(19) Uani 1 1 d . . . . .
O15 O 0.4052(7) -0.1245(7) 0.2844(5) 0.045(2) Uani 1 1 d . . . . .
O16 O 0.2026(8) -0.1451(7) 0.1437(6) 0.055(3) Uani 1 1 d . . . . .
O17 O 0.2063(8) 0.2603(7) 0.0895(5) 0.051(2) Uani 1 1 d . . . . .
O18 O 0.6454(8) 0.4093(7) 0.3621(5) 0.046(2) Uani 1 1 d . . . . .
O19 O 0.2867(8) 0.2307(7) 0.2293(5) 0.047(2) Uani 1 1 d . . . . .
O20 O 0.2095(8) 0.4305(7) 0.1659(6) 0.054(3) Uani 1 1 d . . . . .
C14 C 0.343(3) 0.634(3) 0.343(2) 0.120(12) Uani 1 1 d D . . . .
C13 C 0.362(3) 0.6273(14) 0.2967(17) 0.130(12) Uani 1 1 d D . . . .
H13A H 0.3103 0.5806 0.2572 0.195 Uiso 1 1 calc R U . . .
H13B H 0.4336 0.6009 0.3221 0.195 Uiso 1 1 calc R U . . .
H13C H 0.3553 0.6954 0.2769 0.195 Uiso 1 1 calc R U . . .
N4 N 0.337(3) 0.638(2) 0.386(2) 0.167(15) Uani 1 1 d D . . . .

loop_
_atom_site_aniso_label
_atom_site_aniso_U_11
_atom_site_aniso_U_22
_atom_site_aniso_U_33
_atom_site_aniso_U_23
_atom_site_aniso_U_13
_atom_site_aniso_U_12
Au1 0.0626(4) 0.0499(3) 0.0499(4) 0.0035(2) 0.0256(3) 0.0064(3)
Au2 0.0437(3) 0.0548(3) 0.0565(4) 0.0017(2) 0.0308(3) 0.0007(2)
P1 0.056(2) 0.064(2) 0.056(2) 0.009(2) 0.030(2) 0.007(2)
P2 0.0414(19) 0.056(2) 0.054(2) -0.0006(17) 0.0283(18) -0.0006(16)
N1 0.061(9) 0.068(9) 0.047(8) 0.018(7) 0.017(7) 0.027(7)
N2 0.051(8) 0.062(8) 0.053(8) 0.007(6) 0.028(7) 0.002(6)
C11 0.24(4) 0.072(15) 0.18(3) -0.025(17) 0.17(4) -0.03(2)
C1A 0.079(12) 0.112(14) 0.083(11) 0.042(10) 0.047(10) 0.025(10)
C2A 0.079(12) 0.112(14) 0.083(11) 0.042(10) 0.047(10) 0.025(10)
C3A 0.079(12) 0.112(14) 0.083(11) 0.042(10) 0.047(10) 0.025(10)
C1B 0.079(12) 0.112(14) 0.083(11) 0.042(10) 0.047(10) 0.025(10)
C2B 0.079(12) 0.112(14) 0.083(11) 0.042(10) 0.047(10) 0.025(10)
C3B 0.079(12) 0.112(14) 0.083(11) 0.042(10) 0.047(10) 0.025(10)
C4 0.075(11) 0.053(8) 0.068(11) -0.006(8) 0.052(10) -0.002(8)
C5 0.052(9) 0.067(10) 0.051(9) 0.003(7) 0.021(8) 0.003(7)
C6 0.051(9) 0.076(11) 0.077(12) 0.007(9) 0.041(9) 0.009(8)
C7 0.052(9) 0.070(10) 0.061(10) -0.003(8) 0.032(8) -0.009(7)
C8 0.030(6) 0.065(9) 0.050(8) 0.005(7) 0.020(6) 0.000(6)
C9 0.063(10) 0.066(9) 0.068(11) -0.005(8) 0.054(10) -0.006(8)
C10 0.070(12) 0.100(14) 0.038(9) 0.021(8) 0.025(9) 0.006(10)
N3 0.20(4) 0.23(4) 0.15(3) 0.11(3) 0.00(3) -0.02(3)
C12 0.085(16) 0.075(13) 0.086(16) 0.013(12) 0.038(14) 0.002(11)
Si1 0.035(2) 0.037(2) 0.038(3) 0.000 0.023(2) 0.000
W1 0.0465(3) 0.0424(3) 0.0476(3) -0.0051(2) 0.0302(3) -0.0030(2)
W2 0.0427(3) 0.0438(3) 0.0487(3) 0.0003(2) 0.0307(3) 0.0001(2)
W3 0.0415(3) 0.0425(3) 0.0463(3) 0.0045(2) 0.0270(3) 0.0006(2)
W4 0.0387(3) 0.0418(3) 0.0470(3) -0.0017(2) 0.0257(3) -0.0026(2)
W5 0.0404(3) 0.0463(3) 0.0416(3) 0.0018(2) 0.0222(3) 0.0027(2)
W6 0.0439(3) 0.0428(3) 0.0501(3) 0.0035(2) 0.0297(3) 0.0057(2)
O1 0.038(5) 0.049(5) 0.042(5) -0.002(4) 0.023(4) 0.005(4)
O2 0.069(7) 0.042(5) 0.062(6) -0.018(4) 0.044(6) -0.007(5)
O3 0.048(5) 0.038(4) 0.048(5) -0.010(4) 0.031(5) -0.013(4)
O4 0.044(5) 0.050(5) 0.068(7) 0.001(4) 0.039(5) 0.001(4)
O5 0.048(5) 0.046(5) 0.049(5) -0.010(4) 0.031(5) -0.008(4)
O6 0.053(6) 0.051(5) 0.047(5) 0.013(4) 0.035(5) 0.016(4)
O7 0.049(6) 0.059(6) 0.056(6) 0.014(5) 0.034(5) 0.002(4)
O8 0.043(5) 0.036(4) 0.044(5) -0.008(4) 0.023(4) -0.012(4)
O9 0.036(5) 0.039(4) 0.045(5) 0.007(4) 0.022(4) 0.005(4)
O10 0.043(5) 0.045(5) 0.045(5) -0.002(4) 0.021(4) -0.001(4)
O11 0.036(5) 0.050(5) 0.049(5) -0.002(4) 0.028(4) 0.000(4)
O12 0.035(5) 0.065(6) 0.033(5) 0.002(4) 0.009(4) 0.003(4)
O13 0.041(5) 0.040(5) 0.057(6) -0.002(4) 0.035(5) -0.005(4)
O14 0.044(5) 0.034(4) 0.045(5) 0.010(4) 0.028(4) 0.005(4)
O15 0.034(5) 0.036(4) 0.048(5) 0.007(4) 0.018(4) 0.001(3)
O16 0.039(5) 0.051(6) 0.068(7) -0.002(5) 0.031(5) -0.009(4)
O17 0.045(5) 0.055(6) 0.047(5) -0.013(4) 0.027(5) -0.004(4)
O18 0.054(6) 0.048(5) 0.050(5) -0.010(4) 0.040(5) -0.009(4)
O19 0.051(5) 0.041(5) 0.049(5) 0.013(4) 0.031(5) 0.002(4)
O20 0.048(6) 0.040(5) 0.063(6) 0.001(4) 0.031(5) 0.016(4)
C14 0.10(2) 0.12(2) 0.14(3) -0.07(2) 0.08(2) -0.039(15)
C13 0.17(3) 0.033(9) 0.18(3) 0.033(13) 0.11(3) 0.026(13)
N4 0.17(3) 0.087(17) 0.19(4) -0.04(2) 0.09(3) -0.026(16)

loop_
_atom_type_symbol
_atom_type_description
_atom_type_scat_dispersion_real
_atom_type_scat_dispersion_imag
_atom_type_scat_source
Au Au -2.0133 8.8022 'International Tables Vol C Tables 4.2.6.8 and 6.1.1.4'
P P 0.1023 0.0942 'International Tables Vol C Tables 4.2.6.8 and 6.1.1.4'
N N 0.0061 0.0033 'International Tables Vol C Tables 4.2.6.8 and 6.1.1.4'
C C 0.0033 0.0016 'International Tables Vol C Tables 4.2.6.8 and 6.1.1.4'
Si Si 0.0817 0.0704 'International Tables Vol C Tables 4.2.6.8 and 6.1.1.4'
W W -0.8490 6.8722 'International Tables Vol C Tables 4.2.6.8 and 6.1.1.4'
O O 0.0106 0.0060 'International Tables Vol C Tables 4.2.6.8 and 6.1.1.4'
H H 0.0000 0.0000 'International Tables Vol C Tables 4.2.6.8 and 6.1.1.4'

loop_
_geom_angle_atom_site_label_1
_geom_angle_atom_site_label_2
_geom_angle_atom_site_label_3
_geom_angle
_geom_angle_site_symmetry_1
_geom_angle_site_symmetry_3
N1 Au1 P1 171.2(5) . .
N2 Au2 P2 170.0(4) . .
N2 Au2 Au2 89.2(4) . 2
P2 Au2 Au2 98.58(11) . 2
C3A P1 C1A 117.4(16) . .
C3B P1 C2B 128(4) . .
C3B P1 C1B 70(4) . .
C2B P1 C1B 89(4) . .
C3A P1 C2A 92.8(17) . .
C1A P1 C2A 101.8(15) . .
C3A P1 Au1 116.5(12) . .
C1A P1 Au1 114.9(10) . .
C3B P1 Au1 116(3) . .
C2B P1 Au1 116(2) . .
C1B P1 Au1 114(3) . .
C2A P1 Au1 109.2(9) . .
C6 P2 C8 106.1(8) . .
C6 P2 C7 103.1(9) . .
C8 P2 C7 105.5(8) . .
C6 P2 Au2 113.7(6) . .
C8 P2 Au2 117.2(5) . .
C7 P2 Au2 110.0(6) . .
C4 N1 Au1 165.1(15) . .
C9 N2 Au2 157.9(14) . .
C12 C11 H11A 109.5 . .
C12 C11 H11B 109.5 . .
H11A C11 H11B 109.5 . .
C12 C11 H11C 109.5 . .
H11A C11 H11C 109.5 . .
H11B C11 H11C 109.5 . .
P1 C1A H1A1 109.5 . .
P1 C1A H1A2 109.5 . .
H1A1 C1A H1A2 109.5 . .
P1 C1A H1A3 109.5 . .
H1A1 C1A H1A3 109.5 . .
H1A2 C1A H1A3 109.5 . .
P1 C2A H2A1 109.5 . .
P1 C2A H2A2 109.5 . .
H2A1 C2A H2A2 109.5 . .
P1 C2A H2A3 109.5 . .
H2A1 C2A H2A3 109.5 . .
H2A2 C2A H2A3 109.5 . .
P1 C3A H3A1 109.5 . .
P1 C3A H3A2 109.5 . .
H3A1 C3A H3A2 109.5 . .
P1 C3A H3A3 109.5 . .
H3A1 C3A H3A3 109.5 . .
H3A2 C3A H3A3 109.5 . .
P1 C1B H1B1 109.5 . .
P1 C1B H1B2 109.5 . .
H1B1 C1B H1B2 109.5 . .
P1 C1B H1B3 109.5 . .
H1B1 C1B H1B3 109.5 . .
H1B2 C1B H1B3 109.5 . .
P1 C2B H2B1 109.5 . .
P1 C2B H2B2 109.5 . .
H2B1 C2B H2B2 109.5 . .
P1 C2B H2B3 109.5 . .
H2B1 C2B H2B3 109.5 . .
H2B2 C2B H2B3 109.5 . .
P1 C3B H3B1 109.5 . .
P1 C3B H3B2 109.5 . .
H3B1 C3B H3B2 109.5 . .
P1 C3B H3B3 109.5 . .
H3B1 C3B H3B3 109.5 . .
H3B2 C3B H3B3 109.5 . .
N1 C4 C5 178(2) . .
C4 C5 H5A 109.5 . .
C4 C5 H5B 109.5 . .
H5A C5 H5B 109.5 . .
C4 C5 H5C 109.5 . .
H5A C5 H5C 109.5 . .
H5B C5 H5C 109.5 . .
P2 C6 H6A 109.5 . .
P2 C6 H6B 109.5 . .
H6A C6 H6B 109.5 . .
P2 C6 H6C 109.5 . .
H6A C6 H6C 109.5 . .
H6B C6 H6C 109.5 . .
P2 C7 H7A 109.5 . .
P2 C7 H7B 109.5 . .
H7A C7 H7B 109.5 . .
P2 C7 H7C 109.5 . .
H7A C7 H7C 109.5 . .
H7B C7 H7C 109.5 . .
P2 C8 H8A 109.5 . .
P2 C8 H8B 109.5 . .
H8A C8 H8B 109.5 . .
P2 C8 H8C 109.5 . .
H8A C8 H8C 109.5 . .
H8B C8 H8C 109.5 . .
N2 C9 C10 177.9(19) . .
C9 C10 H10A 109.5 . .
C9 C10 H10B 109.5 . .
H10A C10 H10B 109.5 . .
C9 C10 H10C 109.5 . .
H10A C10 H10C 109.5 . .
H10B C10 H10C 109.5 . .
N3 C12 C11 174(5) . .
O11 Si1 O11 109.7(7) 2_655 .
O11 Si1 O9 109.3(4) 2_655 .
O11 Si1 O9 109.5(5) . .
O11 Si1 O9 109.5(5) 2_655 2_655
O11 Si1 O9 109.3(4) . 2_655
O9 Si1 O9 109.6(7) . 2_655
O2 W1 O1 101.8(5) . .
O2 W1 O18 100.1(5) . .
O1 W1 O18 91.3(4) . .
O2 W1 O10 100.8(5) . .
O1 W1 O10 157.2(4) . .
O18 W1 O10 88.0(4) . .
O2 W1 O3 101.4(5) . .
O1 W1 O3 85.0(4) . .
O18 W1 O3 158.6(4) . .
O10 W1 O3 87.4(4) . .
O2 W1 O11 171.4(4) . .
O1 W1 O11 85.0(4) . .
O18 W1 O11 74.3(3) . .
O10 W1 O11 72.8(4) . .
O3 W1 O11 84.4(4) . .
O4 W2 O3 101.0(4) . .
O4 W2 O6 100.0(4) . .
O3 W2 O6 92.0(4) . .
O4 W2 O19 102.0(4) . .
O3 W2 O19 85.5(4) . .
O6 W2 O19 157.9(4) . .
O4 W2 O5 100.3(4) . .
O3 W2 O5 158.5(4) . .
O6 W2 O5 87.4(4) . .
O19 W2 O5 87.1(4) . .
O4 W2 O9 170.7(4) . .
O3 W2 O9 86.4(4) . .
O6 W2 O9 73.8(4) . .
O19 W2 O9 84.1(4) . .
O5 W2 O9 72.8(4) . .
O7 W3 O13 102.6(5) . 2_655
O7 W3 O8 102.5(4) . .
O13 W3 O8 85.8(4) 2_655 .
O7 W3 O15 98.6(4) . .
O13 W3 O15 90.8(4) 2_655 .
O8 W3 O15 158.8(4) . .
O7 W3 O6 99.6(5) . .
O13 W3 O6 157.7(4) 2_655 .
O8 W3 O6 87.9(4) . .
O15 W3 O6 87.4(4) . .
O7 W3 O9 169.7(4) . .
O13 W3 O9 85.3(4) 2_655 .
O8 W3 O9 84.4(4) . .
O15 W3 O9 74.5(3) . .
O6 W3 O9 72.9(3) . .
O16 W4 O5 101.4(5) . .
O16 W4 O14 102.5(4) . .
O5 W4 O14 90.3(4) . .
O16 W4 O13 101.6(5) . .
O5 W4 O13 157.0(4) . .
O14 W4 O13 85.3(4) . .
O16 W4 O15 99.3(4) . .
O5 W4 O15 88.1(4) . .
O14 W4 O15 158.0(4) . .
O13 W4 O15 87.7(4) . .
O16 W4 O9 171.3(5) . .
O5 W4 O9 73.3(4) . .
O14 W4 O9 84.6(3) . .
O13 W4 O9 83.8(4) . .
O15 W4 O9 73.9(3) . .
O12 W5 O14 102.6(4) . .
O12 W5 O8 101.3(4) . 2_655
O14 W5 O8 85.5(4) . 2_655
O12 W5 O10 99.7(5) . 2_655
O14 W5 O10 157.8(4) . 2_655
O8 W5 O10 90.5(4) 2_655 2_655
O12 W5 O17 99.9(5) . .
O14 W5 O17 88.1(4) . .
O8 W5 O17 158.7(4) 2_655 .
O10 W5 O17 87.8(4) 2_655 .
O12 W5 O11 170.8(4) . 2_655
O14 W5 O11 84.1(4) . 2_655
O8 W5 O11 85.4(4) 2_655 2_655
O10 W5 O11 73.7(4) 2_655 2_655
O17 W5 O11 73.7(4) . 2_655
O20 W6 O19 102.5(5) . .
O20 W6 O17 101.1(4) . .
O19 W6 O17 90.7(4) . .
O20 W6 O1 101.6(4) . .
O19 W6 O1 85.5(4) . .
O17 W6 O1 157.2(4) . .
O20 W6 O18 100.1(5) . 2_655
O19 W6 O18 157.2(4) . 2_655
O17 W6 O18 87.7(4) . 2_655
O1 W6 O18 87.2(4) . 2_655
O20 W6 O11 171.6(4) . 2_655
O19 W6 O11 84.4(4) . 2_655
O17 W6 O11 73.6(4) . 2_655
O1 W6 O11 83.6(4) . 2_655
O18 W6 O11 73.4(3) 2_655 2_655
W1 O1 W6 152.1(6) . .
W2 O3 W1 151.2(5) . .
W4 O5 W2 122.2(5) . .
W2 O6 W3 121.7(5) . .
W5 O8 W3 151.1(6) 2_655 .
Si1 O9 W2 124.1(5) . .
Si1 O9 W3 124.3(5) . .
W2 O9 W3 91.6(3) . .
Si1 O9 W4 124.2(5) . .
W2 O9 W4 91.7(3) . .
W3 O9 W4 91.2(3) . .
W5 O10 W1 122.3(5) 2_655 .
Si1 O11 W5 124.8(5) . 2_655
Si1 O11 W6 124.9(5) . 2_655
W5 O11 W6 90.7(3) 2_655 2_655
Si1 O11 W1 124.5(5) . .
W5 O11 W1 91.1(3) 2_655 .
W6 O11 W1 90.5(3) 2_655 .
W3 O13 W4 151.7(5) 2_655 .
W5 O14 W4 152.3(5) . .
W3 O15 W4 120.4(4) . .
W6 O17 W5 122.0(5) . .
W1 O18 W6 121.8(5) . 2_655
W6 O19 W2 151.9(6) . .
N4 C14 C13 174(5) . .
C14 C13 H13A 109.5 . .
C14 C13 H13B 109.5 . .
H13A C13 H13B 109.5 . .
C14 C13 H13C 109.5 . .
H13A C13 H13C 109.5 . .
H13B C13 H13C 109.5 . .

loop_
_geom_bond_atom_site_label_1
_geom_bond_atom_site_label_2
_geom_bond_distance
_geom_bond_site_symmetry_2
Au1 N1 2.038(12) .
Au1 P1 2.227(4) .
Au2 N2 2.084(13) .
Au2 P2 2.235(4) .
Au2 Au2 3.0690(12) 2
P1 C3A 1.768(19) .
P1 C1A 1.770(19) .
P1 C3B 1.78(2) .
P1 C2B 1.78(2) .
P1 C1B 1.78(2) .
P1 C2A 1.79(2) .
P2 C6 1.779(18) .
P2 C8 1.814(14) .
P2 C7 1.824(16) .
N1 C4 1.14(2) .
N2 C9 1.13(2) .
C11 C12 1.31(3) .
C11 H11A 0.9600 .
C11 H11B 0.9600 .
C11 H11C 0.9600 .
C1A H1A1 0.9600 .
C1A H1A2 0.9600 .
C1A H1A3 0.9600 .
C2A H2A1 0.9600 .
C2A H2A2 0.9600 .
C2A H2A3 0.9600 .
C3A H3A1 0.9600 .
C3A H3A2 0.9600 .
C3A H3A3 0.9600 .
C1B H1B1 0.9600 .
C1B H1B2 0.9600 .
C1B H1B3 0.9600 .
C2B H2B1 0.9600 .
C2B H2B2 0.9600 .
C2B H2B3 0.9600 .
C3B H3B1 0.9600 .
C3B H3B2 0.9600 .
C3B H3B3 0.9600 .
C4 C5 1.46(2) .
C5 H5A 0.9600 .
C5 H5B 0.9600 .
C5 H5C 0.9600 .
C6 H6A 0.9600 .
C6 H6B 0.9600 .
C6 H6C 0.9600 .
C7 H7A 0.9600 .
C7 H7B 0.9600 .
C7 H7C 0.9600 .
C8 H8A 0.9600 .
C8 H8B 0.9600 .
C8 H8C 0.9600 .
C9 C10 1.44(2) .
C10 H10A 0.9600 .
C10 H10B 0.9600 .
C10 H10C 0.9600 .
N3 C12 1.05(3) .
Si1 O11 1.606(10) 2_655
Si1 O11 1.606(10) .
Si1 O9 1.634(9) .
Si1 O9 1.634(9) 2_655
W1 O2 1.711(9) .
W1 O1 1.894(9) .
W1 O18 1.899(9) .
W1 O10 1.931(9) .
W1 O3 1.945(9) .
W1 O11 2.370(9) .
W2 O4 1.725(10) .
W2 O3 1.877(8) .
W2 O6 1.894(9) .
W2 O19 1.934(9) .
W2 O5 1.951(9) .
W2 O9 2.340(9) .
W3 O7 1.718(10) .
W3 O13 1.888(9) 2_655
W3 O8 1.913(8) .
W3 O15 1.927(9) .
W3 O6 1.948(9) .
W3 O9 2.343(8) .
W4 O16 1.728(9) .
W4 O5 1.897(10) .
W4 O14 1.906(8) .
W4 O13 1.932(9) .
W4 O15 1.941(9) .
W4 O9 2.357(9) .
W5 O12 1.727(9) .
W5 O14 1.902(8) .
W5 O8 1.909(9) 2_655
W5 O10 1.912(10) 2_655
W5 O17 1.932(9) .
W5 O11 2.345(9) 2_655
W6 O20 1.727(9) .
W6 O19 1.878(9) .
W6 O17 1.901(9) .
W6 O1 1.923(9) .
W6 O18 1.953(9) 2_655
W6 O11 2.368(9) 2_655
O8 W5 1.909(9) 2_655
O10 W5 1.912(10) 2_655
O11 W5 2.345(9) 2_655
O11 W6 2.368(9) 2_655
O13 W3 1.888(9) 2_655
O18 W6 1.953(9) 2_655
C14 N4 1.06(3) .
C14 C13 1.32(3) .
C13 H13A 0.9600 .
C13 H13B 0.9600 .
C13 H13C 0.9600 .

loop_
_geom_torsion_atom_site_label_1
_geom_torsion_atom_site_label_2
_geom_torsion_atom_site_label_3
_geom_torsion_atom_site_label_4
_geom_torsion
_geom_torsion_site_symmetry_1
_geom_torsion_site_symmetry_4
O2 W1 O1 W6 -129.1(12) . .
O18 W1 O1 W6 130.4(12) . .
O10 W1 O1 W6 42.5(19) . .
O3 W1 O1 W6 -28.5(12) . .
O11 W1 O1 W6 56.3(12) . .
O4 W2 O3 W1 -132.3(11) . .
O6 W2 O3 W1 127.1(11) . .
O19 W2 O3 W1 -31.0(11) . .
O5 W2 O3 W1 39.1(19) . .
O9 W2 O3 W1 53.4(11) . .
O16 W4 O5 W2 171.5(6) . .
O14 W4 O5 W2 -85.7(6) . .
O13 W4 O5 W2 -7.2(14) . .
O15 W4 O5 W2 72.3(6) . .
O9 W4 O5 W2 -1.4(5) . .
O4 W2 O6 W3 172.6(6) . .
O3 W2 O6 W3 -85.8(6) . .
O19 W2 O6 W3 -3.1(15) . .
O5 W2 O6 W3 72.6(6) . .
O9 W2 O6 W3 -0.2(5) . .
O11 Si1 O9 W2 -61.1(7) 2_655 .
O11 Si1 O9 W2 59.1(6) . .
O9 Si1 O9 W2 178.9(7) 2_655 .
O11 Si1 O9 W3 178.6(5) 2_655 .
O11 Si1 O9 W3 -61.2(7) . .
O9 Si1 O9 W3 58.7(4) 2_655 .
O11 Si1 O9 W4 59.1(7) 2_655 .
O11 Si1 O9 W4 179.3(5) . .
O9 Si1 O9 W4 -60.9(4) 2_655 .
O11 Si1 O11 W5 178.7(7) 2_655 2_655
O9 Si1 O11 W5 58.8(7) . 2_655
O9 Si1 O11 W5 -61.2(7) 2_655 2_655
O11 Si1 O11 W6 -61.2(5) 2_655 2_655
O9 Si1 O11 W6 178.9(5) . 2_655
O9 Si1 O11 W6 58.9(7) 2_655 2_655
O11 Si1 O11 W1 58.4(4) 2_655 .
O9 Si1 O11 W1 -61.6(7) . .
O9 Si1 O11 W1 178.4(5) 2_655 .
O2 W1 O18 W6 172.2(6) . 2_655
O1 W1 O18 W6 -85.7(6) . 2_655
O10 W1 O18 W6 71.5(6) . 2_655
O3 W1 O18 W6 -6.3(15) . 2_655
O11 W1 O18 W6 -1.2(5) . 2_655
O20 W6 O19 W2 -127.6(12) . .
O17 W6 O19 W2 130.8(12) . .
O1 W6 O19 W2 -26.6(12) . .
O18 W6 O19 W2 45.1(19) 2_655 .
O11 W6 O19 W2 57.3(12) 2_655 .
